data_4078447
loop_
_publ_author_name
'Ren, Shikuo'
'Qiu, Zaozao'
'Xie, Zuowei'

_publ_section_title
;
 Reaction of Zirconocene--Carboryne with Alkenes: Synthesis and Structure
 of Zirconacyclopentanes with a Carborane Auxiliary
;
_journal_issue 12
_journal_name_full Organometallics
_journal_page_first 4435
_journal_paper_doi 10.1021/om300202p
_journal_volume 31
_journal_year 2012
_chemical_formula_sum 'C21.75 H29 B10 Cl Zr'
_chemical_formula_weight 525.22
_chemical_name_systematic
; 
 ? 
;
_space_group_IT_number 2
_symmetry_cell_setting triclinic
_symmetry_space_group_name_Hall '-P 1'
_symmetry_space_group_name_H-M 'P -1'
_atom_sites_solution_hydrogens geom
_atom_sites_solution_primary direct
_atom_sites_solution_secondary difmap
_audit_creation_method SHELXL-97
_cell_angle_alpha 84.831(3)
_cell_angle_beta 84.646(3)
_cell_angle_gamma 75.807(3)
_cell_formula_units_Z 4
_cell_length_a 7.9728(14)
_cell_length_b 10.4442(18)
_cell_length_c 31.469(5)
_cell_measurement_temperature 293(2)
_cell_volume 2523.2(7)
_computing_cell_refinement 'BRUKER SMART CCD DIFFRACTOMETER'
_computing_data_collection 'BRUKER SMART CCD DIFFRACTOMETER'
_computing_data_reduction 'BRUKER SMART CCD DIFFRACTOMETER'
_computing_molecular_graphics 'SIEMENS SHELXTL'
_computing_publication_material 'SIEMENS SHELXTL'
_computing_structure_refinement 'SHELXL-97 (Sheldrick, 1997)'
_computing_structure_solution 'SHELXS-97 (Sheldrick, 1990)'
_diffrn_ambient_temperature 293(2)
_diffrn_measured_fraction_theta_full 0.974
_diffrn_measured_fraction_theta_max 0.974
_diffrn_measurement_device_type 'BRUKER SMART CCD DIFFRACTOMETER'
_diffrn_measurement_method 'OMEGA SCAN'
_diffrn_radiation_monochromator graphite
_diffrn_radiation_source 'fine-focus sealed tube'
_diffrn_radiation_type MoK\a
_diffrn_radiation_wavelength 0.71073
_diffrn_reflns_av_R_equivalents 0.0318
_diffrn_reflns_av_sigmaI/netI 0.0602
_diffrn_reflns_limit_h_max 10
_diffrn_reflns_limit_h_min -10
_diffrn_reflns_limit_k_max 13
_diffrn_reflns_limit_k_min -11
_diffrn_reflns_limit_l_max 38
_diffrn_reflns_limit_l_min -41
_diffrn_reflns_number 17227
_diffrn_reflns_theta_full 28.03
_diffrn_reflns_theta_max 28.03
_diffrn_reflns_theta_min 0.65
_exptl_absorpt_coefficient_mu 0.552
_exptl_absorpt_correction_T_max 1.0000
_exptl_absorpt_correction_T_min 0.645662
_exptl_absorpt_correction_type multi-scan
_exptl_crystal_colour red
_exptl_crystal_density_diffrn 1.383
_exptl_crystal_density_method 'not measured'
_exptl_crystal_description block
_exptl_crystal_F_000 1066
_exptl_crystal_size_max 0.40
_exptl_crystal_size_mid 0.30
_exptl_crystal_size_min 0.20
_refine_diff_density_max 1.014
_refine_diff_density_min -0.504
_refine_diff_density_rms 0.084
_refine_ls_extinction_method none
_refine_ls_goodness_of_fit_ref 1.030
_refine_ls_hydrogen_treatment riding
_refine_ls_matrix_type full
_refine_ls_number_parameters 613
_refine_ls_number_reflns 11911
_refine_ls_number_restraints 0
_refine_ls_restrained_S_all 1.030
_refine_ls_R_factor_all 0.0674
_refine_ls_R_factor_gt 0.0476
_refine_ls_shift/su_max 0.002
_refine_ls_shift/su_mean 0.000
_refine_ls_structure_factor_coef Fsqd
_refine_ls_weighting_details 'calc w=1/[\s^2^(Fo^2^)+(0.0586P)^2^+1.2587P] where P=(Fo^2^+2Fc^2^)/3'
_refine_ls_weighting_scheme calc
_refine_ls_wR_factor_gt 0.1135
_refine_ls_wR_factor_ref 0.1275
_reflns_number_gt 9054
_reflns_number_total 11911
_reflns_threshold_expression >2sigma(I)
_cod_data_source_file om300202p_si_002.cif
_cod_data_source_block 3e.0.25toluene
_cod_depositor_comments
;
The following automatic conversions were performed:

'_symmetry_cell_setting' value 'Triclinic' changed to 'triclinic'
according to /home/saulius/struct/CIF-dictionaries/cif_core.dic
dictionary named 'cif_core.dic' version 2.4.1 from 2010-06-29.

Automatic conversion script
Id: cif_fix_values 1891 2012-01-12 08:04:46Z andrius 
;
_cod_original_cell_volume 2523.2(8)
_cod_original_sg_symbol_H-M P-1
_cod_database_code 4078447

loop_
_symmetry_equiv_pos_as_xyz
'x, y, z'
'-x, -y, -z'

loop_
_atom_site_label
_atom_site_type_symbol
_atom_site_fract_x
_atom_site_fract_y
_atom_site_fract_z
_atom_site_U_iso_or_equiv
_atom_site_adp_type
_atom_site_occupancy
_atom_site_symmetry_multiplicity
_atom_site_calc_flag
_atom_site_refinement_flags
Zr1 Zr 1.11842(3) 1.04620(3) 0.852697(9) 0.02474(8) Uani 1 1 d .
Zr1' Zr 0.78858(4) 0.62179(3) 0.683163(10) 0.03266(9) Uani 1 1 d .
Cl1 Cl 1.00289(11) 0.84795(9) 0.97475(3) 0.0437(2) Uani 1 1 d .
Cl1' Cl 0.3953(2) 0.87354(15) 0.60203(5) 0.0991(5) Uani 1 1 d .
C1 C 1.2217(4) 1.2847(3) 0.90056(9) 0.0301(6) Uani 1 1 d .
C1' C 0.7714(6) 0.3652(4) 0.62827(11) 0.0482(9) Uani 1 1 d .
C2' C 0.7925(4) 0.3926(3) 0.67938(10) 0.0373(7) Uani 1 1 d .
C2 C 1.1220(4) 1.2737(3) 0.85637(9) 0.0276(6) Uani 1 1 d .
C11' C 0.4702(5) 0.7171(4) 0.70078(13) 0.0520(9) Uani 1 1 d .
H11A H 0.3780 0.7254 0.6815 0.062 Uiso 1 1 calc R
C11 C 1.4382(4) 0.9812(3) 0.83174(11) 0.0396(8) Uani 1 1 d .
H11B H 1.5287 1.0060 0.8460 0.047 Uiso 1 1 calc R
C12' C 0.5197(5) 0.6138(4) 0.73178(13) 0.0513(9) Uani 1 1 d .
H12A H 0.4688 0.5370 0.7375 0.062 Uiso 1 1 calc R
C12 C 1.3587(5) 1.0491(3) 0.79568(11) 0.0430(8) Uani 1 1 d .
H12B H 1.3853 1.1285 0.7803 0.052 Uiso 1 1 calc R
C13' C 0.6355(6) 0.6462(5) 0.75659(13) 0.0629(12) Uani 1 1 d .
H13A H 0.6783 0.5979 0.7831 0.075 Uiso 1 1 calc R
C13 C 1.2544(5) 0.9732(3) 0.78178(11) 0.0415(8) Uani 1 1 d .
H13B H 1.1969 0.9903 0.7549 0.050 Uiso 1 1 calc R
C14' C 0.6545(6) 0.7723(5) 0.74127(16) 0.0695(14) Uani 1 1 d .
H14A H 0.7140 0.8267 0.7553 0.083 Uiso 1 1 calc R
C14 C 1.2710(4) 0.8565(3) 0.80920(11) 0.0417(8) Uani 1 1 d .
H14B H 1.2260 0.7798 0.8047 0.050 Uiso 1 1 calc R
C15' C 0.5558(6) 0.8146(4) 0.70623(15) 0.0619(12) Uani 1 1 d .
H15A H 0.5323 0.9038 0.6920 0.074 Uiso 1 1 calc R
C15 C 1.3851(4) 0.8614(3) 0.84014(11) 0.0397(8) Uani 1 1 d .
H15B H 1.4323 0.7893 0.8611 0.048 Uiso 1 1 calc R
C16' C 1.0904(5) 0.5882(4) 0.64660(13) 0.0506(9) Uani 1 1 d .
H16A H 1.1316 0.5425 0.6204 0.061 Uiso 1 1 calc R
C16 C 0.8286(4) 1.0401(3) 0.89234(11) 0.0390(7) Uani 1 1 d .
H16B H 0.8013 1.0441 0.9233 0.047 Uiso 1 1 calc R
C17' C 1.1084(4) 0.5312(4) 0.68860(13) 0.0488(9) Uani 1 1 d .
H17A H 1.1648 0.4387 0.6965 0.059 Uiso 1 1 calc R
C17 C 0.7939(4) 1.1469(3) 0.86177(11) 0.0395(7) Uani 1 1 d .
H17B H 0.7402 1.2389 0.8680 0.047 Uiso 1 1 calc R
C18' C 1.0551(5) 0.6314(4) 0.71685(13) 0.0485(9) Uani 1 1 d .
H18A H 1.0704 0.6218 0.7476 0.058 Uiso 1 1 calc R
C18 C 0.8291(4) 1.0995(4) 0.82083(12) 0.0456(8) Uani 1 1 d .
H18B H 0.8008 1.1516 0.7938 0.055 Uiso 1 1 calc R
C19' C 1.0061(5) 0.7522(4) 0.69203(14) 0.0515(9) Uani 1 1 d .
H19A H 0.9795 0.8405 0.7029 0.062 Uiso 1 1 calc R
C19 C 0.8811(4) 0.9612(4) 0.82624(12) 0.0440(8) Uani 1 1 d .
H19B H 0.8962 0.9006 0.8034 0.053 Uiso 1 1 calc R
C20' C 1.0280(5) 0.7258(4) 0.64911(13) 0.0523(10) Uani 1 1 d .
H20A H 1.0175 0.7922 0.6248 0.063 Uiso 1 1 calc R
C20 C 0.8854(4) 0.9234(3) 0.87012(12) 0.0415(8) Uani 1 1 d .
H20B H 0.9016 0.8326 0.8830 0.050 Uiso 1 1 calc R
C21' C 0.7730(6) 0.4825(4) 0.59563(12) 0.0555(10) Uani 1 1 d .
H21A H 0.7064 0.4748 0.5721 0.067 Uiso 1 1 calc R
H21B H 0.8916 0.4770 0.5842 0.067 Uiso 1 1 calc R
C21 C 1.2997(4) 1.1541(3) 0.92485(10) 0.0345(7) Uani 1 1 d .
H21C H 1.3008 1.1706 0.9546 0.041 Uiso 1 1 calc R
H21D H 1.4193 1.1237 0.9138 0.041 Uiso 1 1 calc R
C22' C 0.6995(5) 0.6202(3) 0.61317(11) 0.0454(8) Uani 1 1 d .
H22A H 0.5738 0.6294 0.6171 0.054 Uiso 1 1 calc R
C22 C 1.2070(4) 1.0408(3) 0.92285(9) 0.0291(6) Uani 1 1 d .
H22B H 1.0988 1.0663 0.9409 0.035 Uiso 1 1 calc R
C23' C 0.7225(6) 0.7314(4) 0.58146(12) 0.0527(9) Uani 1 1 d .
C23 C 1.3057(4) 0.9150(3) 0.94439(9) 0.0291(6) Uani 1 1 d .
C24' C 0.8763(7) 0.7218(5) 0.55463(15) 0.0770(14) Uani 1 1 d .
H24A H 0.9615 0.6430 0.5560 0.092 Uiso 1 1 calc R
C24 C 1.4878(4) 0.8790(3) 0.94246(11) 0.0390(7) Uani 1 1 d .
H24B H 1.5478 0.9356 0.9267 0.047 Uiso 1 1 calc R
C25' C 0.9054(9) 0.8232(7) 0.5268(2) 0.107(2) Uani 1 1 d .
H25A H 1.0118 0.8141 0.5110 0.128 Uiso 1 1 calc R
C25 C 1.5826(5) 0.7655(3) 0.96234(12) 0.0459(8) Uani 1 1 d .
H25B H 1.7031 0.7473 0.9599 0.055 Uiso 1 1 calc R
C26' C 0.7800(10) 0.9384(6) 0.5217(2) 0.106(2) Uani 1 1 d .
H26A H 0.7982 1.0051 0.5014 0.127 Uiso 1 1 calc R
C26 C 1.4991(5) 0.6784(3) 0.98596(12) 0.0501(9) Uani 1 1 d .
H26B H 1.5625 0.6016 0.9997 0.060 Uiso 1 1 calc R
C27' C 0.6276(9) 0.9542(5) 0.54689(18) 0.0866(17) Uani 1 1 d .
H27A H 0.5435 1.0334 0.5451 0.104 Uiso 1 1 calc R
C27 C 1.3209(5) 0.7071(3) 0.98890(11) 0.0440(8) Uani 1 1 d .
H27B H 1.2628 0.6490 1.0045 0.053 Uiso 1 1 calc R
C28' C 0.6006(7) 0.8496(4) 0.57528(14) 0.0652(12) Uani 1 1 d .
C28 C 1.2271(4) 0.8228(3) 0.96853(9) 0.0325(6) Uani 1 1 d .
C31 C 0.7277(17) 0.6273(17) 0.4585(4) 0.119(5) Uani 0.50 1 d P
H31A H 0.8116 0.5656 0.4418 0.179 Uiso 0.50 1 calc PR
H31B H 0.7853 0.6612 0.4788 0.179 Uiso 0.50 1 calc PR
H31C H 0.6690 0.6990 0.4399 0.179 Uiso 0.50 1 calc PR
C32 C 0.6137(13) 0.5666(11) 0.4790(3) 0.119(3) Uani 1 1 d .
C33 C 0.4809(14) 0.6327(9) 0.5052(3) 0.121(3) Uani 1 1 d .
H33 H 0.4679 0.7223 0.5084 0.145 Uiso 1 1 calc R
C34 C 0.3701(12) 0.5687(11) 0.5260(3) 0.133(3) Uani 1 1 d .
H34 H 0.2806 0.6137 0.5442 0.160 Uiso 1 1 calc R
B3 B 1.0025(5) 1.3380(4) 0.90133(12) 0.0347(8) Uani 1 1 d .
H3 H 0.9121 1.2877 0.9205 0.042 Uiso 1 1 calc R
B3' B 0.5980(6) 0.3724(4) 0.66438(14) 0.0474(10) Uani 1 1 d .
H3' H 0.4801 0.4535 0.6643 0.057 Uiso 1 1 calc R
B4 B 1.1283(6) 1.4268(4) 0.92560(12) 0.0406(9) Uani 1 1 d .
H4 H 1.1190 1.4352 0.9604 0.049 Uiso 1 1 calc R
B4' B 0.6475(8) 0.2548(5) 0.62464(16) 0.0631(14) Uani 1 1 d .
H4' H 0.5622 0.2587 0.5988 0.076 Uiso 1 1 calc R
B5 B 1.3283(5) 1.4097(4) 0.89458(12) 0.0392(8) Uani 1 1 d .
H5 H 1.4492 1.4066 0.9093 0.047 Uiso 1 1 calc R
B5' B 0.8736(8) 0.2077(5) 0.61565(15) 0.0634(14) Uani 1 1 d .
H5' H 0.9349 0.1815 0.5838 0.076 Uiso 1 1 calc R
B6 B 1.3219(5) 1.3122(3) 0.85155(11) 0.0317(7) Uani 1 1 d .
H6 H 1.4401 1.2449 0.8383 0.038 Uiso 1 1 calc R
B6' B 0.9654(6) 0.2953(4) 0.65013(14) 0.0512(11) Uani 1 1 d .
H6' H 1.0869 0.3260 0.6408 0.061 Uiso 1 1 calc R
B7 B 0.9586(5) 1.4141(3) 0.84997(12) 0.0377(8) Uani 1 1 d .
H7 H 0.8377 1.4153 0.8355 0.045 Uiso 1 1 calc R
B7' B 0.6847(6) 0.2927(4) 0.71212(13) 0.0468(10) Uani 1 1 d .
H7' H 0.6230 0.3203 0.7438 0.056 Uiso 1 1 calc R
B8 B 0.9611(6) 1.5129(4) 0.89285(14) 0.0460(10) Uani 1 1 d .
H8 H 0.8420 1.5785 0.9064 0.055 Uiso 1 1 calc R
B8' B 0.5904(7) 0.2053(5) 0.67861(17) 0.0602(12) Uani 1 1 d .
H8' H 0.4677 0.1765 0.6881 0.072 Uiso 1 1 calc R
B9 B 1.1640(6) 1.5572(4) 0.88837(13) 0.0443(9) Uani 1 1 d .
H9 H 1.1777 1.6516 0.8988 0.053 Uiso 1 1 calc R
B9' B 0.7648(8) 0.1035(5) 0.64835(15) 0.0629(14) Uani 1 1 d .
H9' H 0.7556 0.0075 0.6382 0.075 Uiso 1 1 calc R
B10 B 1.2854(6) 1.4853(4) 0.84236(13) 0.0422(9) Uani 1 1 d .
H10 H 1.3783 1.5327 0.8229 0.051 Uiso 1 1 calc R
B10' B 0.9637(8) 0.1275(4) 0.66381(16) 0.0605(13) Uani 1 1 d .
H10' H 1.0834 0.0481 0.6636 0.073 Uiso 1 1 calc R
B11 B 1.1567(5) 1.3967(3) 0.81899(12) 0.0364(8) Uani 1 1 d .
H11 H 1.1661 1.3860 0.7843 0.044 Uiso 1 1 calc R
B11' B 0.9098(6) 0.2468(4) 0.70307(14) 0.0470(10) Uani 1 1 d .
H11' H 0.9954 0.2450 0.7287 0.056 Uiso 1 1 calc R
B12 B 1.0578(6) 1.5494(4) 0.84155(13) 0.0450(9) Uani 1 1 d .
H12 H 1.0022 1.6392 0.8216 0.054 Uiso 1 1 calc R
B12' B 0.7869(7) 0.1273(4) 0.70228(15) 0.0557(12) Uani 1 1 d .
H12' H 0.7918 0.0463 0.7274 0.067 Uiso 1 1 calc R

loop_
_atom_site_aniso_label
_atom_site_aniso_U_11
_atom_site_aniso_U_22
_atom_site_aniso_U_33
_atom_site_aniso_U_23
_atom_site_aniso_U_13
_atom_site_aniso_U_12
Zr1 0.02036(14) 0.02490(14) 0.02957(15) -0.00192(10) 0.00043(10) -0.00739(10)
Zr1' 0.02717(16) 0.03193(17) 0.03740(17) 0.00129(12) 0.00210(12) -0.00722(12)
Cl1 0.0393(4) 0.0498(5) 0.0443(4) 0.0050(4) 0.0060(3) -0.0216(4)
Cl1' 0.0893(10) 0.0891(10) 0.0911(10) 0.0221(8) -0.0058(8) 0.0214(8)
C1 0.0330(16) 0.0313(15) 0.0288(14) -0.0008(12) -0.0025(12) -0.0133(12)
C1' 0.071(3) 0.0408(19) 0.0356(18) 0.0023(15) -0.0093(17) -0.0189(18)
C2' 0.0420(19) 0.0354(17) 0.0341(16) 0.0019(13) -0.0028(13) -0.0104(14)
C2 0.0294(15) 0.0247(14) 0.0289(14) -0.0023(11) -0.0022(11) -0.0065(11)
C11' 0.0306(19) 0.063(2) 0.056(2) -0.0020(19) 0.0095(16) -0.0039(17)
C11 0.0233(15) 0.0420(18) 0.053(2) -0.0152(16) 0.0090(14) -0.0071(13)
C12' 0.046(2) 0.048(2) 0.058(2) -0.0044(18) 0.0182(18) -0.0139(17)
C12 0.042(2) 0.0397(18) 0.0447(19) -0.0085(15) 0.0194(15) -0.0114(15)
C13' 0.052(2) 0.089(3) 0.038(2) -0.002(2) 0.0090(17) -0.004(2)
C13 0.0424(19) 0.0460(19) 0.0338(17) -0.0122(14) 0.0063(14) -0.0060(15)
C14' 0.053(3) 0.086(3) 0.077(3) -0.048(3) 0.022(2) -0.026(2)
C14 0.0405(19) 0.0334(17) 0.052(2) -0.0151(15) 0.0080(15) -0.0093(14)
C15' 0.060(3) 0.037(2) 0.079(3) -0.005(2) 0.027(2) -0.0033(18)
C15 0.0318(17) 0.0312(16) 0.050(2) -0.0049(14) 0.0020(14) 0.0026(13)
C16' 0.0309(18) 0.060(2) 0.057(2) 0.0012(19) 0.0111(16) -0.0104(16)
C16 0.0222(15) 0.054(2) 0.0435(18) 0.0008(15) 0.0037(13) -0.0172(14)
C17' 0.0270(17) 0.047(2) 0.069(2) 0.0076(18) -0.0048(16) -0.0060(15)
C17 0.0182(14) 0.0403(18) 0.059(2) -0.0020(16) -0.0021(14) -0.0063(13)
C18' 0.042(2) 0.056(2) 0.053(2) 0.0022(18) -0.0085(16) -0.0221(17)
C18 0.0298(17) 0.061(2) 0.048(2) 0.0112(17) -0.0149(14) -0.0150(16)
C19' 0.039(2) 0.041(2) 0.079(3) -0.0030(19) 0.0007(18) -0.0196(16)
C19 0.0323(18) 0.054(2) 0.053(2) -0.0135(17) -0.0080(15) -0.0189(15)
C20' 0.040(2) 0.057(2) 0.061(2) 0.0161(19) 0.0039(17) -0.0232(18)
C20 0.0273(16) 0.0391(18) 0.062(2) 0.0035(16) -0.0014(15) -0.0175(14)
C21' 0.073(3) 0.051(2) 0.040(2) 0.0082(17) -0.0061(18) -0.014(2)
C21 0.0361(17) 0.0341(16) 0.0353(16) 0.0058(13) -0.0093(13) -0.0128(13)
C22' 0.044(2) 0.044(2) 0.0434(19) 0.0106(15) -0.0048(15) -0.0057(16)
C22 0.0281(15) 0.0301(15) 0.0294(14) 0.0018(12) 0.0020(11) -0.0101(12)
C23' 0.063(3) 0.054(2) 0.045(2) 0.0118(17) -0.0149(18) -0.0227(19)
C23 0.0340(16) 0.0286(14) 0.0268(14) 0.0011(11) -0.0033(11) -0.0121(12)
C24' 0.070(3) 0.090(4) 0.064(3) 0.032(3) -0.007(2) -0.019(3)
C24 0.0337(17) 0.0383(17) 0.0452(18) 0.0049(14) -0.0008(14) -0.0128(14)
C25' 0.090(4) 0.110(5) 0.123(5) 0.055(4) -0.008(4) -0.050(4)
C25 0.0370(19) 0.0415(19) 0.059(2) -0.0001(16) -0.0111(16) -0.0071(15)
C26' 0.135(6) 0.094(4) 0.095(4) 0.055(4) -0.027(4) -0.055(4)
C26 0.061(2) 0.0325(18) 0.055(2) 0.0079(16) -0.0175(18) -0.0072(16)
C27' 0.120(5) 0.056(3) 0.084(4) 0.030(3) -0.034(3) -0.024(3)
C27 0.056(2) 0.0341(17) 0.0440(19) 0.0077(14) -0.0071(16) -0.0176(16)
C28' 0.088(3) 0.053(2) 0.057(2) 0.011(2) -0.024(2) -0.019(2)
C28 0.0352(17) 0.0332(16) 0.0294(15) -0.0005(12) 0.0011(12) -0.0107(13)
C31 0.084(9) 0.194(16) 0.087(9) -0.017(10) 0.007(7) -0.048(10)
C32 0.132(7) 0.141(7) 0.100(6) 0.042(5) -0.055(5) -0.062(6)
C33 0.121(7) 0.138(7) 0.092(5) -0.012(5) -0.046(5) 0.004(6)
C34 0.114(7) 0.160(10) 0.122(7) 0.015(6) -0.036(5) -0.025(6)
B3 0.0322(19) 0.0330(18) 0.0366(19) -0.0050(15) 0.0050(14) -0.0057(14)
B3' 0.047(2) 0.044(2) 0.054(2) 0.0072(19) -0.0069(19) -0.0193(19)
B4 0.054(2) 0.0356(19) 0.0345(19) -0.0060(15) 0.0007(17) -0.0145(17)
B4' 0.096(4) 0.049(3) 0.054(3) 0.006(2) -0.028(3) -0.030(3)
B5 0.046(2) 0.0360(19) 0.040(2) 0.0017(15) -0.0081(16) -0.0187(17)
B5' 0.100(4) 0.046(3) 0.045(2) -0.009(2) 0.000(3) -0.018(3)
B6 0.0332(18) 0.0293(17) 0.0340(17) -0.0012(14) 0.0031(14) -0.0126(14)
B6' 0.057(3) 0.040(2) 0.053(3) -0.0057(19) 0.004(2) -0.0060(19)
B7 0.038(2) 0.0277(17) 0.044(2) -0.0011(15) -0.0086(16) -0.0013(15)
B7' 0.064(3) 0.038(2) 0.040(2) 0.0064(17) -0.0010(19) -0.0192(19)
B8 0.052(3) 0.0312(19) 0.050(2) -0.0076(17) -0.0005(19) -0.0011(17)
B8' 0.073(3) 0.049(3) 0.065(3) 0.009(2) -0.010(2) -0.030(2)
B9 0.063(3) 0.0280(18) 0.045(2) -0.0052(16) -0.0035(19) -0.0150(18)
B9' 0.101(4) 0.043(2) 0.051(3) -0.004(2) -0.018(3) -0.024(3)
B10 0.058(3) 0.0289(18) 0.043(2) 0.0010(15) 0.0001(18) -0.0192(17)
B10' 0.086(4) 0.034(2) 0.057(3) -0.005(2) -0.010(3) -0.004(2)
B11 0.050(2) 0.0252(17) 0.0341(18) 0.0032(14) -0.0043(16) -0.0105(15)
B11' 0.061(3) 0.033(2) 0.046(2) 0.0001(17) -0.012(2) -0.0076(18)
B12 0.061(3) 0.0262(18) 0.047(2) 0.0030(16) -0.0087(19) -0.0099(17)
B12' 0.087(4) 0.035(2) 0.048(2) 0.0061(18) -0.017(2) -0.020(2)

loop_
_atom_type_symbol
_atom_type_description
_atom_type_scat_dispersion_real
_atom_type_scat_dispersion_imag
_atom_type_scat_source
C C 0.0033 0.0016 'International Tables Vol C Tables 4.2.6.8 and 6.1.1.4'
H H 0.0000 0.0000 'International Tables Vol C Tables 4.2.6.8 and 6.1.1.4'
B B 0.0013 0.0007 'International Tables Vol C Tables 4.2.6.8 and 6.1.1.4'
Cl Cl 0.1484 0.1585 'International Tables Vol C Tables 4.2.6.8 and 6.1.1.4'
Zr Zr -2.9673 0.5597 'International Tables Vol C Tables 4.2.6.8 and 6.1.1.4'

loop_
_geom_angle_atom_site_label_1
_geom_angle_atom_site_label_2
_geom_angle_atom_site_label_3
_geom_angle
_geom_angle_site_symmetry_3
C22 Zr1 C2 79.48(10) .
C22 Zr1 C13 137.22(11) .
C2 Zr1 C13 108.52(11) .
C22 Zr1 C20 98.05(11) .
C2 Zr1 C20 132.44(11) .
C13 Zr1 C20 104.81(12) .
C22 Zr1 C12 113.22(12) .
C2 Zr1 C12 83.61(11) .
C13 Zr1 C12 32.63(11) .
C20 Zr1 C12 137.04(12) .
C22 Zr1 C14 116.36(11) .
C2 Zr1 C14 137.72(11) .
C13 Zr1 C14 32.91(11) .
C20 Zr1 C14 86.23(12) .
C12 Zr1 C14 54.16(11) .
C22 Zr1 C19 130.49(11) .
C2 Zr1 C19 126.45(11) .
C13 Zr1 C19 79.42(12) .
C20 Zr1 C19 32.51(12) .
C12 Zr1 C19 111.25(12) .
C14 Zr1 C19 74.74(12) .
C22 Zr1 C11 84.42(11) .
C2 Zr1 C11 92.47(11) .
C13 Zr1 C11 53.93(12) .
C20 Zr1 C11 134.87(11) .
C12 Zr1 C11 32.43(12) .
C14 Zr1 C11 53.89(11) .
C19 Zr1 C11 128.04(11) .
C22 Zr1 C18 134.31(11) .
C2 Zr1 C18 94.13(11) .
C13 Zr1 C18 87.91(12) .
C20 Zr1 C18 54.07(12) .
C12 Zr1 C18 110.86(12) .
C14 Zr1 C18 98.74(13) .
C19 Zr1 C18 32.34(12) .
C11 Zr1 C18 141.26(12) .
C22 Zr1 C15 86.12(11) .
C2 Zr1 C15 124.53(11) .
C13 Zr1 C15 54.11(12) .
C20 Zr1 C15 102.39(11) .
C12 Zr1 C15 53.97(12) .
C14 Zr1 C15 32.46(11) .
C19 Zr1 C15 103.39(12) .
C11 Zr1 C15 32.55(11) .
C18 Zr1 C15 130.91(12) .
C22 Zr1 C16 82.98(11) .
C2 Zr1 C16 101.14(11) .
C13 Zr1 C16 132.91(12) .
C20 Zr1 C16 32.67(11) .
C12 Zr1 C16 163.78(12) .
C14 Zr1 C16 118.90(11) .
C19 Zr1 C16 53.50(11) .
C11 Zr1 C16 159.40(12) .
C18 Zr1 C16 53.65(12) .
C15 Zr1 C16 129.95(12) .
C22 Zr1 C17 102.88(11) .
C2 Zr1 C17 80.52(11) .
C13 Zr1 C17 119.81(12) .
C20 Zr1 C17 53.43(11) .
C12 Zr1 C17 136.90(12) .
C14 Zr1 C17 127.40(12) .
C19 Zr1 C17 52.95(11) .
C11 Zr1 C17 168.65(12) .
C18 Zr1 C17 32.14(12) .
C15 Zr1 C17 154.80(11) .
C16 Zr1 C17 31.94(11) .
C22' Zr1' C2' 78.14(12) .
C22' Zr1' C18' 138.00(13) .
C2' Zr1' C18' 107.51(12) .
C22' Zr1' C15' 97.02(15) .
C2' Zr1' C15' 132.19(13) .
C18' Zr1' C15' 106.97(16) .
C22' Zr1' C19' 117.62(14) .
C2' Zr1' C19' 136.30(12) .
C18' Zr1' C19' 32.85(12) .
C15' Zr1' C19' 88.42(15) .
C22' Zr1' C14' 129.32(16) .
C2' Zr1' C14' 128.77(15) .
C18' Zr1' C14' 80.40(15) .
C15' Zr1' C14' 32.31(16) .
C19' Zr1' C14' 74.84(14) .
C22' Zr1' C17' 113.35(13) .
C2' Zr1' C17' 82.70(12) .
C18' Zr1' C17' 32.40(13) .
C15' Zr1' C17' 138.92(15) .
C19' Zr1' C17' 53.63(13) .
C14' Zr1' C17' 112.26(15) .
C22' Zr1' C13' 134.90(14) .
C2' Zr1' C13' 96.53(14) .
C18' Zr1' C13' 86.65(14) .
C15' Zr1' C13' 53.88(15) .
C19' Zr1' C13' 97.23(15) .
C14' Zr1' C13' 32.36(15) .
C17' Zr1' C13' 110.20(14) .
C22' Zr1' C11' 83.40(13) .
C2' Zr1' C11' 100.79(13) .
C18' Zr1' C11' 133.23(14) .
C15' Zr1' C11' 32.16(14) .
C19' Zr1' C11' 120.53(13) .
C14' Zr1' C11' 52.91(15) .
C17' Zr1' C11' 163.23(14) .
C13' Zr1' C11' 53.26(14) .
C22' Zr1' C16' 84.89(13) .
C2' Zr1' C16' 91.34(12) .
C18' Zr1' C16' 53.93(13) .
C15' Zr1' C16' 136.05(14) .
C19' Zr1' C16' 53.54(13) .
C14' Zr1' C16' 128.06(14) .
C17' Zr1' C16' 32.40(12) .
C13' Zr1' C16' 140.21(14) .
C11' Zr1' C16' 161.01(13) .
C22' Zr1' C12' 104.13(14) .
C2' Zr1' C12' 81.39(12) .
C18' Zr1' C12' 117.86(14) .
C15' Zr1' C12' 53.33(13) .
C19' Zr1' C12' 126.68(14) .
C14' Zr1' C12' 52.75(14) .
C17' Zr1' C12' 134.93(13) .
C13' Zr1' C12' 31.82(14) .
C11' Zr1' C12' 32.09(12) .
C16' Zr1' C12' 166.85(13) .
C22' Zr1' C20' 87.58(13) .
C2' Zr1' C20' 123.28(12) .
C18' Zr1' C20' 53.85(13) .
C15' Zr1' C20' 103.71(14) .
C19' Zr1' C20' 32.06(13) .
C14' Zr1' C20' 102.59(15) .
C17' Zr1' C20' 53.49(13) .
C13' Zr1' C20' 128.97(16) .
C11' Zr1' C20' 131.95(13) .
C16' Zr1' C20' 32.34(13) .
C12' Zr1' C20' 154.80(13) .
C21 C1 C2 115.9(2) .
C21 C1 B3 118.8(3) .
C2 C1 B3 61.09(18) .
C21 C1 B6 115.6(3) .
C2 C1 B6 61.19(19) .
B3 C1 B6 112.6(2) .
C21 C1 B5 120.4(3) .
C2 C1 B5 112.4(2) .
B3 C1 B5 113.9(3) .
B6 C1 B5 62.7(2) .
C21 C1 B4 122.8(3) .
C2 C1 B4 112.3(2) .
B3 C1 B4 63.0(2) .
B6 C1 B4 113.5(2) .
B5 C1 B4 62.1(2) .
C21' C1' C2' 115.5(3) .
C21' C1' B3' 119.0(3) .
C2' C1' B3' 61.4(2) .
C21' C1' B4' 122.9(3) .
C2' C1' B4' 112.7(3) .
B3' C1' B4' 63.1(3) .
C21' C1' B5' 120.5(3) .
C2' C1' B5' 112.7(3) .
B3' C1' B5' 113.6(3) .
B4' C1' B5' 61.6(3) .
C21' C1' B6' 115.3(3) .
C2' C1' B6' 61.4(2) .
B3' C1' B6' 112.8(3) .
B4' C1' B6' 113.4(3) .
B5' C1' B6' 62.9(3) .
C1' C2' B7' 107.5(3) .
C1' C2' B11' 107.5(3) .
B7' C2' B11' 60.7(2) .
C1' C2' B3' 59.5(2) .
B7' C2' B3' 61.5(2) .
B11' C2' B3' 110.6(3) .
C1' C2' B6' 60.1(2) .
B7' C2' B6' 109.7(3) .
B11' C2' B6' 60.5(2) .
B3' C2' B6' 110.3(3) .
C1' C2' Zr1' 108.90(19) .
B7' C2' Zr1' 129.8(2) .
B11' C2' Zr1' 133.9(2) .
B3' C2' Zr1' 111.8(2) .
B6' C2' Zr1' 118.0(2) .
C1 C2 B7 108.1(2) .
C1 C2 B11 108.3(2) .
B7 C2 B11 61.5(2) .
C1 C2 B3 59.64(19) .
B7 C2 B3 61.6(2) .
B11 C2 B3 111.5(2) .
C1 C2 B6 59.75(18) .
B7 C2 B6 110.7(2) .
B11 C2 B6 61.2(2) .
B3 C2 B6 110.2(2) .
C1 C2 Zr1 107.71(17) .
B7 C2 Zr1 129.8(2) .
B11 C2 Zr1 133.92(19) .
B3 C2 Zr1 111.13(19) .
B6 C2 Zr1 117.39(18) .
C15' C11' C12' 108.1(4) .
C15' C11' Zr1' 72.8(2) .
C12' C11' Zr1' 74.4(2) .
C12 C11 C15 108.4(3) .
C12 C11 Zr1 73.43(18) .
C15 C11 Zr1 74.17(18) .
C13' C12' C11' 108.6(4) .
C13' C12' Zr1' 73.5(2) .
C11' C12' Zr1' 73.5(2) .
C11 C12 C13 108.0(3) .
C11 C12 Zr1 74.15(18) .
C13 C12 Zr1 73.04(18) .
C12' C13' C14' 107.1(4) .
C12' C13' Zr1' 74.7(2) .
C14' C13' Zr1' 73.5(2) .
C12 C13 C14 108.1(3) .
C12 C13 Zr1 74.32(18) .
C14 C13 Zr1 74.25(18) .
C15' C14' C13' 108.8(4) .
C15' C14' Zr1' 73.2(2) .
C13' C14' Zr1' 74.1(2) .
C15 C14 C13 107.9(3) .
C15 C14 Zr1 74.50(18) .
C13 C14 Zr1 72.84(17) .
C11' C15' C14' 107.4(4) .
C11' C15' Zr1' 75.0(2) .
C14' C15' Zr1' 74.5(2) .
C14 C15 C11 107.6(3) .
C14 C15 Zr1 73.04(18) .
C11 C15 Zr1 73.29(17) .
C17' C16' C20' 107.4(4) .
C17' C16' Zr1' 73.2(2) .
C20' C16' Zr1' 74.0(2) .
C17 C16 C20 107.4(3) .
C17 C16 Zr1 74.38(18) .
C20 C16 Zr1 72.36(18) .
C18' C17' C16' 108.6(3) .
C18' C17' Zr1' 73.0(2) .
C16' C17' Zr1' 74.4(2) .
C16 C17 C18 109.2(3) .
C16 C17 Zr1 73.68(17) .
C18 C17 Zr1 72.94(18) .
C17' C18' C19' 107.3(4) .
C17' C18' Zr1' 74.6(2) .
C19' C18' Zr1' 74.1(2) .
C19 C18 C17 107.1(3) .
C19 C18 Zr1 73.62(19) .
C17 C18 Zr1 74.92(18) .
C20' C19' C18' 108.5(4) .
C20' C19' Zr1' 75.1(2) .
C18' C19' Zr1' 73.1(2) .
C18 C19 C20 108.9(3) .
C18 C19 Zr1 74.04(19) .
C20 C19 Zr1 73.28(18) .
C19' C20' C16' 108.1(3) .
C19' C20' Zr1' 72.9(2) .
C16' C20' Zr1' 73.7(2) .
C19 C20 C16 107.4(3) .
C19 C20 Zr1 74.22(19) .
C16 C20 Zr1 74.97(18) .
C1' C21' C22' 115.1(3) .
C1 C21 C22 116.3(3) .
C23' C22' C21' 113.0(3) .
C23' C22' Zr1' 117.5(3) .
C21' C22' Zr1' 110.3(2) .
C23 C22 C21 110.8(2) .
C23 C22 Zr1 121.06(19) .
C21 C22 Zr1 108.73(18) .
C28' C23' C24' 114.0(4) .
C28' C23' C22' 124.9(4) .
C24' C23' C22' 121.1(4) .
C28 C23 C24 113.7(3) .
C28 C23 C22 123.9(3) .
C24 C23 C22 122.4(3) .
C25' C24' C23' 122.7(5) .
C25 C24 C23 124.0(3) .
C24' C25' C26' 120.9(6) .
C24 C25 C26 120.1(3) .
C25' C26' C27' 119.1(5) .
C27 C26 C25 118.9(3) .
C26' C27' C28' 119.0(5) .
C26 C27 C28 120.1(3) .
C23' C28' C27' 124.0(5) .
C23' C28' Cl1' 120.6(3) .
C27' C28' Cl1' 115.4(4) .
C27 C28 C23 123.2(3) .
C27 C28 Cl1 115.7(3) .
C23 C28 Cl1 121.1(2) .
C31 C32 C33 121.0(14) .
C31 C32 C34 119.6(14) 2_666
C33 C32 C34 119.4(8) 2_666
C34 C33 C32 119.7(10) .
C33 C34 C32 120.9(10) 2_666
C1 B3 C2 59.27(18) .
C1 B3 B7 105.7(2) .
C2 B3 B7 59.03(19) .
C1 B3 B8 105.3(3) .
C2 B3 B8 106.8(3) .
B7 B3 B8 60.3(2) .
C1 B3 B4 59.0(2) .
C2 B3 B4 107.6(3) .
B7 B3 B4 108.4(3) .
B8 B3 B4 59.9(2) .
C1' B3' C2' 59.1(2) .
C1' B3' B7' 105.2(3) .
C2' B3' B7' 59.1(2) .
C1' B3' B8' 105.6(3) .
C2' B3' B8' 107.4(3) .
B7' B3' B8' 60.3(3) .
C1' B3' B4' 58.8(3) .
C2' B3' B4' 107.4(3) .
B7' B3' B4' 107.9(3) .
B8' B3' B4' 60.0(3) .
C1 B4 B5 58.9(2) .
C1 B4 B9 104.9(3) .
B5 B4 B9 59.9(2) .
C1 B4 B8 104.6(3) .
B5 B4 B8 107.9(3) .
B9 B4 B8 60.2(2) .
C1 B4 B3 58.06(19) .
B5 B4 B3 107.2(3) .
B9 B4 B3 107.7(3) .
B8 B4 B3 59.8(2) .
C1' B4' B5' 59.3(3) .
C1' B4' B9' 105.2(4) .
B5' B4' B9' 60.0(3) .
C1' B4' B8' 104.9(3) .
B5' B4' B8' 108.4(4) .
B9' B4' B8' 60.4(3) .
C1' B4' B3' 58.1(2) .
B5' B4' B3' 107.6(3) .
B9' B4' B3' 107.7(3) .
B8' B4' B3' 59.8(3) .
C1 B5 B4 59.0(2) .
C1 B5 B9 105.2(3) .
B4 B5 B9 60.2(2) .
C1 B5 B6 58.40(19) .
B4 B5 B6 107.4(3) .
B9 B5 B6 107.3(3) .
C1 B5 B10 104.7(3) .
B4 B5 B10 108.2(3) .
B9 B5 B10 60.2(2) .
B6 B5 B10 59.3(2) .
C1' B5' B4' 59.2(3) .
C1' B5' B9' 105.5(4) .
B4' B5' B9' 60.5(3) .
C1' B5' B10' 105.1(3) .
B4' B5' B10' 108.9(4) .
B9' B5' B10' 60.3(3) .
C1' B5' B6' 58.7(2) .
B4' B5' B6' 108.0(3) .
B9' B5' B6' 107.4(3) .
B10' B5' B6' 59.3(3) .
C1 B6 C2 59.06(18) .
C1 B6 B11 106.0(3) .
C2 B6 B11 59.12(19) .
C1 B6 B10 106.0(2) .
C2 B6 B10 107.4(3) .
B11 B6 B10 60.9(2) .
C1 B6 B5 58.87(19) .
C2 B6 B5 107.5(2) .
B11 B6 B5 109.3(3) .
B10 B6 B5 60.5(2) .
C1' B6' C2' 58.5(2) .
C1' B6' B11' 105.2(3) .
C2' B6' B11' 59.4(2) .
C1' B6' B10' 105.6(3) .
C2' B6' B10' 107.8(3) .
B11' B6' B10' 60.9(3) .
C1' B6' B5' 58.3(3) .
C2' B6' B5' 106.6(3) .
B11' B6' B5' 108.4(3) .
B10' B6' B5' 60.3(3) .
C2 B7 B11 59.31(19) .
C2 B7 B3 59.33(19) .
B11 B7 B3 107.9(3) .
C2 B7 B12 106.9(3) .
B11 B7 B12 60.5(2) .
B3 B7 B12 108.1(3) .
C2 B7 B8 106.9(3) .
B11 B7 B8 108.5(3) .
B3 B7 B8 60.2(2) .
B12 B7 B8 60.0(2) .
C2' B7' B11' 59.7(2) .
C2' B7' B12' 107.5(3) .
B11' B7' B12' 60.6(3) .
C2' B7' B3' 59.4(2) .
B11' B7' B3' 108.1(3) .
B12' B7' B3' 108.0(3) .
C2' B7' B8' 107.5(3) .
B11' B7' B8' 109.1(3) .
B12' B7' B8' 60.2(3) .
B3' B7' B8' 60.2(3) .
B12 B8 B3 107.4(3) .
B12 B8 B4 108.2(3) .
B3 B8 B4 60.3(2) .
B12 B8 B7 59.9(2) .
B3 B8 B7 59.5(2) .
B4 B8 B7 108.1(3) .
B12 B8 B9 60.3(2) .
B3 B8 B9 107.8(3) .
B4 B8 B9 59.9(2) .
B7 B8 B9 108.0(3) .
B12' B8' B3' 106.8(3) .
B12' B8' B7' 59.4(3) .
B3' B8' B7' 59.5(2) .
B12' B8' B4' 106.9(4) .
B3' B8' B4' 60.1(3) .
B7' B8' B4' 107.3(3) .
B12' B8' B9' 59.6(3) .
B3' B8' B9' 107.2(4) .
B7' B8' B9' 106.9(4) .
B4' B8' B9' 59.4(3) .
B5 B9 B4 59.9(2) .
B5 B9 B8 107.7(3) .
B4 B9 B8 59.9(2) .
B5 B9 B10 60.3(2) .
B4 B9 B10 108.0(3) .
B8 B9 B10 107.5(3) .
B5 B9 B12 107.9(3) .
B4 B9 B12 107.8(3) .
B8 B9 B12 59.7(2) .
B10 B9 B12 59.7(2) .
B5' B9' B4' 59.6(3) .
B5' B9' B12' 108.0(3) .
B4' B9' B12' 108.0(3) .
B5' B9' B10' 60.7(3) .
B4' B9' B10' 108.4(3) .
B12' B9' B10' 59.8(3) .
B5' B9' B8' 108.0(3) .
B4' B9' B8' 60.2(3) .
B12' B9' B8' 60.0(3) .
B10' B9' B8' 108.4(3) .
B6 B10 B12 107.2(3) .
B6 B10 B9 107.4(3) .
B12 B10 B9 60.2(2) .
B6 B10 B11 59.4(2) .
B12 B10 B11 59.9(2) .
B9 B10 B11 108.0(3) .
B6 B10 B5 60.2(2) .
B12 B10 B5 107.7(3) .
B9 B10 B5 59.5(2) .
B11 B10 B5 107.8(3) .
B6' B10' B12' 106.7(3) .
B6' B10' B9' 107.3(3) .
B12' B10' B9' 59.7(3) .
B6' B10' B11' 58.9(2) .
B12' B10' B11' 59.7(3) .
B9' B10' B11' 107.1(4) .
B6' B10' B5' 60.4(3) .
B12' B10' B5' 106.6(4) .
B9' B10' B5' 59.0(3) .
B11' B10' B5' 106.9(3) .
C2 B11 B6 59.63(19) .
C2 B11 B7 59.2(2) .
B6 B11 B7 107.6(3) .
C2 B11 B12 106.6(3) .
B6 B11 B12 107.4(3) .
B7 B11 B12 60.2(2) .
C2 B11 B10 106.9(2) .
B6 B11 B10 59.7(2) .
B7 B11 B10 108.0(3) .
B12 B11 B10 59.8(2) .
C2' B11' B7' 59.6(2) .
C2' B11' B6' 60.1(2) .
B7' B11' B6' 108.5(3) .
C2' B11' B12' 107.0(3) .
B7' B11' B12' 60.2(3) .
B6' B11' B12' 107.8(3) .
C2' B11' B10' 107.8(3) .
B7' B11' B10' 108.5(3) .
B6' B11' B10' 60.2(3) .
B12' B11' B10' 59.8(3) .
B7 B12 B8 60.1(2) .
B7 B12 B10 107.7(3) .
B8 B12 B10 108.0(3) .
B7 B12 B11 59.4(2) .
B8 B12 B11 107.7(3) .
B10 B12 B11 60.3(2) .
B7 B12 B9 108.0(3) .
B8 B12 B9 60.0(2) .
B10 B12 B9 60.1(2) .
B11 B12 B9 108.2(3) .
B7' B12' B9' 108.4(3) .
B7' B12' B11' 59.2(2) .
B9' B12' B11' 108.4(3) .
B7' B12' B10' 108.3(3) .
B9' B12' B10' 60.5(3) .
B11' B12' B10' 60.5(3) .
B7' B12' B8' 60.4(3) .
B9' B12' B8' 60.4(3) .
B11' B12' B8' 108.1(3) .
B10' B12' B8' 109.2(3) .

loop_
_geom_bond_atom_site_label_1
_geom_bond_atom_site_label_2
_geom_bond_distance
_geom_bond_site_symmetry_2
Zr1 C22 2.371(3) .
Zr1 C2 2.396(3) .
Zr1 C13 2.487(3) .
Zr1 C20 2.500(3) .
Zr1 C12 2.504(3) .
Zr1 C14 2.505(3) .
Zr1 C19 2.512(3) .
Zr1 C11 2.513(3) .
Zr1 C18 2.517(3) .
Zr1 C15 2.524(3) .
Zr1 C16 2.534(3) .
Zr1 C17 2.543(3) .
Zr1' C22' 2.379(4) .
Zr1' C2' 2.400(3) .
Zr1' C18' 2.489(4) .
Zr1' C15' 2.491(4) .
Zr1' C19' 2.501(4) .
Zr1' C14' 2.507(4) .
Zr1' C17' 2.509(3) .
Zr1' C13' 2.514(4) .
Zr1' C11' 2.518(4) .
Zr1' C16' 2.526(3) .
Zr1' C12' 2.529(4) .
Zr1' C20' 2.529(3) .
Cl1 C28 1.737(3) .
Cl1' C28' 1.741(5) .
C1 C21 1.522(4) .
C1 C2 1.691(4) .
C1 B3 1.698(5) .
C1 B6 1.703(5) .
C1 B5 1.712(5) .
C1 B4 1.714(5) .
C1' C21' 1.528(5) .
C1' C2' 1.689(5) .
C1' B3' 1.697(6) .
C1' B4' 1.709(6) .
C1' B5' 1.711(6) .
C1' B6' 1.719(6) .
C2' B7' 1.723(5) .
C2' B11' 1.726(5) .
C2' B3' 1.728(5) .
C2' B6' 1.739(5) .
C2 B7 1.717(5) .
C2 B11 1.719(4) .
C2 B3 1.722(4) .
C2 B6 1.728(5) .
C11' C15' 1.388(6) .
C11' C12' 1.395(5) .
C11 C12 1.401(5) .
C11 C15 1.411(5) .
C12' C13' 1.383(6) .
C12 C13 1.402(5) .
C13' C14' 1.399(7) .
C13 C14 1.414(5) .
C14' C15' 1.391(7) .
C14 C15 1.406(5) .
C16' C17' 1.405(5) .
C16' C20' 1.408(5) .
C16 C17 1.396(5) .
C16 C20 1.416(5) .
C17' C18' 1.395(5) .
C17 C18 1.401(5) .
C18' C19' 1.411(5) .
C18 C19 1.401(5) .
C19' C20' 1.389(6) .
C19 C20 1.403(5) .
C21' C22' 1.544(5) .
C21 C22 1.550(4) .
C22' C23' 1.496(5) .
C22 C23 1.496(4) .
C23' C28' 1.382(6) .
C23' C24' 1.410(6) .
C23 C28 1.404(4) .
C23 C24 1.405(4) .
C24' C25' 1.364(7) .
C24 C25 1.372(5) .
C25' C26' 1.370(9) .
C25 C26 1.380(5) .
C26' C27' 1.370(8) .
C26 C27 1.375(5) .
C27' C28' 1.393(6) .
C27 C28 1.392(4) .
C31 C32 1.320(14) .
C32 C33 1.362(11) .
C32 C34 1.409(12) 2_666
C33 C34 1.326(11) .
C34 C32 1.409(12) 2_666
B3 B7 1.762(5) .
B3 B8 1.774(5) .
B3 B4 1.782(5) .
B3' B7' 1.765(6) .
B3' B8' 1.777(6) .
B3' B4' 1.782(7) .
B4 B5 1.768(6) .
B4 B9 1.774(6) .
B4 B8 1.775(6) .
B4' B5' 1.751(8) .
B4' B9' 1.766(7) .
B4' B8' 1.781(7) .
B5 B9 1.769(6) .
B5 B6 1.778(5) .
B5 B10 1.783(6) .
B5' B9' 1.758(7) .
B5' B10' 1.787(7) .
B5' B6' 1.791(7) .
B6 B11 1.756(5) .
B6 B10 1.761(5) .
B6' B11' 1.746(6) .
B6' B10' 1.770(6) .
B7 B11 1.756(6) .
B7 B12 1.771(6) .
B7 B8 1.775(5) .
B7' B11' 1.743(7) .
B7' B12' 1.761(6) .
B7' B8' 1.780(7) .
B8 B12 1.774(6) .
B8 B9 1.779(6) .
B8' B12' 1.776(7) .
B8' B9' 1.783(8) .
B9 B10 1.781(6) .
B9 B12 1.784(6) .
B9' B12' 1.768(6) .
B9' B10' 1.782(8) .
B10 B12 1.775(6) .
B10 B11 1.783(5) .
B10' B12' 1.771(8) .
B10' B11' 1.783(6) .
B11 B12 1.776(5) .
B11' B12' 1.769(6) .
